data_9012533
loop_
_publ_author_name
'Vannerberg, N. G.'

_publ_section_title
;
 The crystal structure of K3Cr(CN)5NO
;
_journal_name_full 'Acta Chemica Scandinavica'
_journal_page_first 1571
_journal_page_last 1576
_journal_paper_doi 10.3891/acta.chem.scand.20-1571
_journal_volume 20
_journal_year 1966
_chemical_formula_structural K3Cr(CN)5NO
_chemical_formula_sum 'C4.98 Cr K3 N6 O1.02'
_space_group_IT_number 30
_symmetry_space_group_name_Hall 'P 2 -2bc'
_symmetry_space_group_name_H-M 'P n c 2'
_cell_angle_alpha 90
_cell_angle_beta 90
_cell_angle_gamma 90
_cell_length_a 13.38
_cell_length_b 10.37
_cell_length_c 8.38
_cell_formula_units_Z 4
_cell_volume 1162.730
_database_code_amcsd 0011900
_exptl_crystal_density_diffrn 1.882
_cod_original_formula_sum 'K3 Cr (C4.98 O1.02) N6'
_cod_database_code 9012533
_amcsd_formula_title K3Cr(CN)5NO

loop_
_space_group_symop_operation_xyz
x,y,z
x,1/2-y,1/2+z
-x,1/2+y,1/2+z
-x,-y,z

loop_
_atom_site_label
_atom_site_fract_x
_atom_site_fract_y
_atom_site_fract_z
_atom_site_occupancy
K1 0.00000 0.00000 0.50000 1.00000
K2 0.50000 0.00000 0.75000 1.00000
K3 0.25080 0.22970 0.50000 1.00000
K4 0.75080 0.22690 0.75000 1.00000
Cr1 0.00000 0.00000 0.00000 1.00000
Cr2 0.50000 0.00000 0.25000 1.00000
C1 0.09950 0.05530 0.16280 0.83000
O1 0.09950 0.05530 0.16280 0.17000
C2 0.59950 0.05530 0.41280 0.83000
O2 0.59950 0.05530 0.41280 0.17000
C3 0.09950 0.05530 0.83720 0.83000
O3 0.09950 0.05530 0.83720 0.17000
C4 0.59950 0.05530 0.08720 0.83000
O4 0.59950 0.05530 0.08720 0.17000
C5 0.43340 0.17090 0.25000 0.83000
O5 0.43340 0.17090 0.25000 0.17000
C6 0.93340 0.17090 0.00000 0.83000
O6 0.93340 0.17090 0.00000 0.17000
N1 0.14970 0.09040 0.24930 1.00000
N2 0.64970 0.09040 0.49930 1.00000
N3 0.14970 0.09040 0.75070 1.00000
N4 0.64970 0.09040 0.00070 1.00000
N5 0.40030 0.26210 0.25000 1.00000
N6 0.90030 0.26210 0.00000 1.00000

loop_
_cod_related_entry_id
_cod_related_entry_database
_cod_related_entry_code
1 AMCSD 0011900
